data_7031507
loop_
_publ_author_name
'Choi, Jong-Hoo'
'Heim, Leo E.'
'Ahrens, Mike'
'Prechtl, Martin H. G.'

_publ_section_title
;
 Selective conversion of alcohols in water to carboxylic acids by in situ
 generated ruthenium trans dihydrido carbonyl PNP complexes.
;
_journal_issue 46
_journal_name_full 'Dalton transactions (Cambridge, England : 2003)'
_journal_page_first 17248
_journal_page_last 17254
_journal_paper_doi 10.1039/c4dt01634c
_journal_volume 43
_journal_year 2014
_chemical_formula_moiety 'C26 H55 N O5 P2 Ru'
_chemical_formula_sum 'C26 H55 N O5 P2 Ru'
_chemical_formula_weight 624.72
_chemical_name_systematic
;
 ?
;
_space_group_crystal_system monoclinic
_space_group_IT_number 14
_space_group_name_Hall '-P 2yn'
_space_group_name_H-M_alt 'P 1 21/n 1'
_symmetry_space_group_name_Hall '-P 2yn'
_symmetry_space_group_name_H-M 'P 1 21/n 1'
_atom_sites_solution_hydrogens mixed
_audit_creation_method SHELXL-2013
_cell_angle_alpha 90
_cell_angle_beta 113.029(2)
_cell_angle_gamma 90
_cell_formula_units_Z 4
_cell_length_a 11.6024(4)
_cell_length_b 20.5977(6)
_cell_length_c 14.1642(4)
_cell_measurement_reflns_used 0
_cell_measurement_temperature 293(2)
_cell_measurement_theta_max 0
_cell_measurement_theta_min 0
_cell_volume 3115.24(17)
_computing_cell_refinement 'X-AREA (STOE & Cie 2001)'
_computing_data_collection 'X-AREA (STOE & Cie 2001)'
_computing_data_reduction 'X-RED (STOE & Cie 2001)'
_computing_molecular_graphics 'Ortep-3 for Windows (Farrugia, 1997)'
_computing_publication_material 'WinGX publication routines (Farrugia, 2012)'
_computing_structure_refinement 'SHELXL-2013 (Sheldrick, 2013)'
_computing_structure_solution 'SIR92 (Burla et al., 1992)'
_diffrn_ambient_temperature 293(2)
_diffrn_measured_fraction_theta_full 1.000
_diffrn_measured_fraction_theta_max 0.991
_diffrn_measurement_device_type 'STOE IPDS II T'
_diffrn_measurement_method 'w scans'
_diffrn_radiation_type MoK\a
_diffrn_radiation_wavelength 0.71073
_diffrn_reflns_av_R_equivalents 0.0394
_diffrn_reflns_av_unetI/netI 0.0227
_diffrn_reflns_Laue_measured_fraction_full 1.000
_diffrn_reflns_Laue_measured_fraction_max 0.991
_diffrn_reflns_limit_h_max 14
_diffrn_reflns_limit_h_min -14
_diffrn_reflns_limit_k_max 26
_diffrn_reflns_limit_k_min -25
_diffrn_reflns_limit_l_max 17
_diffrn_reflns_limit_l_min -17
_diffrn_reflns_number 31157
_diffrn_reflns_point_group_measured_fraction_full 1.000
_diffrn_reflns_point_group_measured_fraction_max 0.991
_diffrn_reflns_theta_full 25.242
_diffrn_reflns_theta_max 26.789
_diffrn_reflns_theta_min 1.849
_exptl_absorpt_coefficient_mu 0.639
_exptl_absorpt_correction_T_max 0.9481
_exptl_absorpt_correction_T_min 0.7789
_exptl_absorpt_correction_type numerical
_exptl_crystal_colour red
_exptl_crystal_density_diffrn 1.332
_exptl_crystal_density_method 'not measured'
_exptl_crystal_description prism
_exptl_crystal_F_000 1328
_exptl_crystal_size_max 0.2
_exptl_crystal_size_mid 0.1
_exptl_crystal_size_min 0.1
_refine_diff_density_max 0.701
_refine_diff_density_min -0.620
_refine_diff_density_rms 0.068
_refine_ls_extinction_method none
_refine_ls_goodness_of_fit_ref 1.027
_refine_ls_hydrogen_treatment constr
_refine_ls_matrix_type full
_refine_ls_number_parameters 316
_refine_ls_number_reflns 6585
_refine_ls_number_restraints 0
_refine_ls_restrained_S_all 1.027
_refine_ls_R_factor_all 0.0376
_refine_ls_R_factor_gt 0.0308
_refine_ls_shift/su_max 0.001
_refine_ls_shift/su_mean 0.000
_refine_ls_structure_factor_coef Fsqd
_refine_ls_weighting_details 'w=1/[\s^2^(Fo^2^)+(0.0459P)^2^+2.3663P] where P=(Fo^2^+2Fc^2^)/3'
_refine_ls_weighting_scheme calc
_refine_ls_wR_factor_gt 0.0780
_refine_ls_wR_factor_ref 0.0823
_reflns_Friedel_coverage 0.000
_reflns_number_gt 5721
_reflns_number_total 6585
_reflns_threshold_expression 'I > 2\s(I)'
_cod_data_source_file c4dt01634c2.cif
_cod_data_source_block shelx
_cod_depositor_comments 'Adding full bibliography for 7031507.cif.'
_cod_database_code 7031507
_shelx_space_group_comment
;
The symmetry employed for this shelxl refinement is uniquely defined
by the following loop, which should always be used as a source of
symmetry information in preference to the above space-group names.
They are only intended as comments.
;
_shelxl_version_number 2013-4

loop_
_space_group_symop_operation_xyz
'x, y, z'
'-x+1/2, y+1/2, -z+1/2'
'-x, -y, -z'
'x-1/2, -y-1/2, z-1/2'

loop_
_atom_site_label
_atom_site_type_symbol
_atom_site_fract_x
_atom_site_fract_y
_atom_site_fract_z
_atom_site_U_iso_or_equiv
_atom_site_adp_type
_atom_site_occupancy
_atom_site_site_symmetry_order
_atom_site_calc_flag
_atom_site_refinement_flags_posn
_atom_site_refinement_flags_adp
Ru1 Ru 0.27150(2) 0.14775(2) 0.75056(2) 0.02251(7) Uani 1 1 d . .
H1 H 0.2716 0.0778 0.7954 0.027 Uiso 1 1 d R U
P02 P 0.10666(5) 0.16665(3) 0.80379(4) 0.02603(12) Uani 1 1 d . .
P01 P 0.40374(5) 0.08741(3) 0.69363(4) 0.02597(12) Uani 1 1 d . .
O03 O 0.38799(18) 0.30904(9) 0.76510(14) 0.0409(4) Uani 1 1 d . .
O02 O 0.25808(16) 0.23711(8) 0.65935(14) 0.0364(4) Uani 1 1 d . .
O01 O 0.47235(19) 0.19162(12) 0.94661(15) 0.0575(6) Uani 1 1 d . .
N01 N 0.11766(17) 0.10770(9) 0.60997(14) 0.0282(4) Uani 1 1 d . .
C02 C 0.3108(2) 0.29149(12) 0.6786(2) 0.0336(5) Uani 1 1 d . .
C17 C 0.0595(2) 0.25305(12) 0.8155(2) 0.0365(5) Uani 1 1 d . .
C07 C 0.5311(2) 0.12566(13) 0.6601(2) 0.0369(5) Uani 1 1 d . .
C21 C 0.1115(2) 0.11749(14) 0.91935(19) 0.0368(5) Uani 1 1 d . .
C04 C 0.0665(2) 0.15666(14) 0.52687(18) 0.0388(6) Uani 1 1 d . .
H04A H 0.0385 0.1940 0.5525 0.058 Uiso 1 1 calc R U
H04B H -0.0026 0.1382 0.4707 0.058 Uiso 1 1 calc R U
H04C H 0.1307 0.1694 0.5037 0.058 Uiso 1 1 calc R U
C05 C 0.1617(2) 0.05016(13) 0.5687(2) 0.0392(6) Uani 1 1 d . .
H05A H 0.1027 0.0418 0.4992 0.047 Uiso 1 1 calc R U
H05B H 0.1626 0.0124 0.6099 0.047 Uiso 1 1 calc R U
C01 C 0.3947(2) 0.17549(13) 0.8691(2) 0.0367(5) Uani 1 1 d . .
C11 C 0.4689(3) 0.01121(13) 0.7703(2) 0.0398(6) Uani 1 1 d . .
C15 C 0.0133(2) 0.08370(12) 0.63779(19) 0.0323(5) Uani 1 1 d . .
H15A H 0.0408 0.0449 0.6794 0.039 Uiso 1 1 calc R U
H15B H -0.0572 0.0719 0.5755 0.039 Uiso 1 1 calc R U
C16 C -0.0296(2) 0.13321(12) 0.69605(18) 0.0317(5) Uani 1 1 d . .
H16A H -0.0866 0.1129 0.7222 0.038 Uiso 1 1 calc R U
H16B H -0.0741 0.1681 0.6502 0.038 Uiso 1 1 calc R U
C13 C 0.5374(3) 0.02905(18) 0.8833(2) 0.0574(8) Uani 1 1 d . .
H13A H 0.6058 0.0576 0.8909 0.086 Uiso 1 1 calc R U
H13B H 0.5690 -0.0097 0.9227 0.086 Uiso 1 1 calc R U
H13C H 0.4804 0.0504 0.9074 0.086 Uiso 1 1 calc R U
C19 C 0.0273(3) 0.28514(15) 0.7110(2) 0.0542(8) Uani 1 1 d . .
H19A H 0.0967 0.2806 0.6907 0.081 Uiso 1 1 calc R U
H19B H 0.0102 0.3304 0.7156 0.081 Uiso 1 1 calc R U
H19C H -0.0452 0.2646 0.6611 0.081 Uiso 1 1 calc R U
C06 C 0.2916(2) 0.05932(14) 0.5682(2) 0.0396(6) Uani 1 1 d . .
H06A H 0.2874 0.0908 0.5160 0.048 Uiso 1 1 calc R U
H06B H 0.3203 0.0185 0.5511 0.048 Uiso 1 1 calc R U
C22 C 0.1313(4) 0.04661(16) 0.9042(3) 0.0662(10) Uani 1 1 d . .
H22A H 0.2061 0.0415 0.8912 0.099 Uiso 1 1 calc R U
H22B H 0.0609 0.0303 0.8469 0.099 Uiso 1 1 calc R U
H22C H 0.1397 0.0229 0.9649 0.099 Uiso 1 1 calc R U
C12 C 0.5554(3) -0.02819(15) 0.7327(3) 0.0507(7) Uani 1 1 d . .
H12A H 0.6250 -0.0017 0.7360 0.076 Uiso 1 1 calc R U
H12B H 0.5095 -0.0417 0.6632 0.076 Uiso 1 1 calc R U
H12C H 0.5857 -0.0657 0.7756 0.076 Uiso 1 1 calc R U
C08 C 0.4850(4) 0.19218(17) 0.6171(3) 0.0660(10) Uani 1 1 d . .
H08A H 0.4108 0.1879 0.5556 0.099 Uiso 1 1 calc R U
H08B H 0.5487 0.2140 0.6017 0.099 Uiso 1 1 calc R U
H08C H 0.4662 0.2170 0.6667 0.099 Uiso 1 1 calc R U
C03 C 0.2777(3) 0.33821(15) 0.5893(2) 0.0498(7) Uani 1 1 d . .
H03A H 0.3231 0.3780 0.6123 0.075 Uiso 1 1 calc R U
H03B H 0.1894 0.3469 0.5624 0.075 Uiso 1 1 calc R U
H03C H 0.2995 0.3193 0.5366 0.075 Uiso 1 1 calc R U
C09 C 0.5676(3) 0.08826(17) 0.5830(3) 0.0564(8) Uani 1 1 d . .
H09A H 0.5966 0.0458 0.6095 0.085 Uiso 1 1 calc R U
H09B H 0.6331 0.1111 0.5715 0.085 Uiso 1 1 calc R U
H09C H 0.4961 0.0844 0.5194 0.085 Uiso 1 1 calc R U
C14 C 0.3605(3) -0.03454(14) 0.7622(3) 0.0592(9) Uani 1 1 d . .
H14A H 0.3034 -0.0123 0.7851 0.089 Uiso 1 1 calc R U
H14B H 0.3933 -0.0721 0.8044 0.089 Uiso 1 1 calc R U
H14C H 0.3171 -0.0478 0.6922 0.089 Uiso 1 1 calc R U
C10 C 0.6494(3) 0.1354(2) 0.7585(3) 0.0628(9) Uani 1 1 d . .
H10A H 0.6815 0.0939 0.7880 0.094 Uiso 1 1 calc R U
H10B H 0.6289 0.1606 0.8068 0.094 Uiso 1 1 calc R U
H10C H 0.7118 0.1579 0.7421 0.094 Uiso 1 1 calc R U
C20 C 0.1724(3) 0.28834(15) 0.8931(3) 0.0570(8) Uani 1 1 d . .
H20A H 0.2436 0.2821 0.8755 0.086 Uiso 1 1 calc R U
H20B H 0.1906 0.2712 0.9604 0.086 Uiso 1 1 calc R U
H20C H 0.1543 0.3339 0.8922 0.086 Uiso 1 1 calc R U
C18 C -0.0538(4) 0.26220(17) 0.8429(4) 0.0785(13) Uani 1 1 d . .
H18A H -0.1245 0.2400 0.7936 0.118 Uiso 1 1 calc R U
H18B H -0.0725 0.3076 0.8423 0.118 Uiso 1 1 calc R U
H18C H -0.0360 0.2448 0.9100 0.118 Uiso 1 1 calc R U
C24 C -0.0066(5) 0.1211(3) 0.9394(4) 0.133(3) Uani 1 1 d . .
H24A H -0.0237 0.1655 0.9498 0.199 Uiso 1 1 calc R U
H24B H 0.0038 0.0963 0.9996 0.199 Uiso 1 1 calc R U
H24C H -0.0753 0.1038 0.8816 0.199 Uiso 1 1 calc R U
C23 C 0.2220(5) 0.1391(2) 1.0138(3) 0.0977(18) Uani 1 1 d . .
H23A H 0.2971 0.1365 1.0009 0.147 Uiso 1 1 calc R U
H23B H 0.2295 0.1115 1.0705 0.147 Uiso 1 1 calc R U
H23C H 0.2094 0.1832 1.0299 0.147 Uiso 1 1 calc R U
O201 O -0.01924(17) 0.07958(9) 0.28585(15) 0.0392(4) Uani 1 1 d . .
H201 H -0.0432 0.1174 0.2777 0.059 Uiso 1 1 calc R U
O200 O 0.1496(2) 0.02528(10) 0.3002(2) 0.0564(6) Uani 1 1 d . .
C101 C 0.0948(2) 0.07641(13) 0.2880(2) 0.0374(5) Uani 1 1 d . .
C100 C 0.1527(3) 0.13916(15) 0.2756(3) 0.0533(7) Uani 1 1 d . .
H10D H 0.0943 0.1739 0.2669 0.080 Uiso 1 1 calc R U
H10E H 0.1736 0.1367 0.2165 0.080 Uiso 1 1 calc R U
H10F H 0.2272 0.1471 0.3356 0.080 Uiso 1 1 calc R U

loop_
_atom_site_aniso_label
_atom_site_aniso_U_11
_atom_site_aniso_U_22
_atom_site_aniso_U_33
_atom_site_aniso_U_23
_atom_site_aniso_U_13
_atom_site_aniso_U_12
Ru1 0.02238(10) 0.02040(10) 0.02371(10) -0.00230(6) 0.00790(7) -0.00072(6)
P02 0.0239(3) 0.0256(3) 0.0283(3) -0.0015(2) 0.0099(2) 0.0019(2)
P01 0.0283(3) 0.0235(3) 0.0293(3) -0.0010(2) 0.0147(2) 0.0000(2)
O03 0.0501(11) 0.0306(9) 0.0400(9) -0.0002(8) 0.0153(8) -0.0105(8)
O02 0.0352(9) 0.0251(9) 0.0435(9) 0.0060(7) 0.0096(7) -0.0051(7)
O01 0.0388(11) 0.0718(15) 0.0412(10) -0.0255(10) -0.0067(8) 0.0028(10)
N01 0.0263(9) 0.0285(10) 0.0270(9) -0.0063(7) 0.0075(7) -0.0048(7)
C02 0.0301(12) 0.0275(12) 0.0429(13) 0.0068(10) 0.0138(10) 0.0005(9)
C17 0.0357(13) 0.0283(12) 0.0482(14) -0.0079(11) 0.0195(11) 0.0022(10)
C07 0.0372(13) 0.0364(13) 0.0461(14) 0.0002(11) 0.0260(11) -0.0012(11)
C21 0.0382(13) 0.0423(14) 0.0334(12) 0.0047(11) 0.0180(10) 0.0071(11)
C04 0.0382(14) 0.0448(15) 0.0264(11) 0.0005(10) 0.0051(10) -0.0051(11)
C05 0.0390(14) 0.0355(14) 0.0424(13) -0.0191(11) 0.0152(11) -0.0065(11)
C01 0.0319(12) 0.0379(14) 0.0407(13) -0.0056(11) 0.0146(10) 0.0056(10)
C11 0.0489(15) 0.0298(13) 0.0504(15) 0.0086(11) 0.0299(13) 0.0127(11)
C15 0.0262(11) 0.0305(12) 0.0377(12) -0.0057(10) 0.0099(9) -0.0074(9)
C16 0.0255(11) 0.0318(12) 0.0353(12) 0.0002(10) 0.0091(9) -0.0009(9)
C13 0.064(2) 0.064(2) 0.0474(16) 0.0229(15) 0.0256(15) 0.0303(16)
C19 0.065(2) 0.0305(15) 0.0616(18) 0.0067(13) 0.0191(15) 0.0172(13)
C06 0.0397(14) 0.0436(15) 0.0372(13) -0.0137(11) 0.0167(11) -0.0029(11)
C22 0.122(3) 0.0364(17) 0.0590(19) 0.0086(14) 0.056(2) -0.0062(18)
C12 0.0554(18) 0.0368(15) 0.074(2) 0.0080(14) 0.0402(16) 0.0153(13)
C08 0.074(2) 0.0490(19) 0.102(3) 0.0238(19) 0.064(2) 0.0071(16)
C03 0.0455(16) 0.0397(16) 0.0523(16) 0.0161(13) 0.0063(13) -0.0080(12)
C09 0.068(2) 0.0573(19) 0.067(2) 0.0007(16) 0.0517(18) 0.0016(16)
C14 0.069(2) 0.0297(14) 0.103(3) 0.0201(16) 0.059(2) 0.0138(14)
C10 0.0456(17) 0.079(3) 0.069(2) -0.0126(18) 0.0285(16) -0.0211(17)
C20 0.065(2) 0.0343(16) 0.0609(19) -0.0154(14) 0.0128(15) -0.0054(14)
C18 0.071(2) 0.0418(18) 0.155(4) -0.009(2) 0.080(3) 0.0070(17)
C24 0.105(4) 0.203(6) 0.143(5) 0.122(5) 0.105(4) 0.095(4)
C23 0.140(4) 0.079(3) 0.0334(17) 0.0152(17) -0.011(2) -0.040(3)
O201 0.0390(10) 0.0271(9) 0.0533(11) 0.0018(8) 0.0200(8) 0.0030(7)
O200 0.0455(12) 0.0402(12) 0.0873(16) 0.0060(11) 0.0300(11) 0.0117(9)
C101 0.0377(13) 0.0358(14) 0.0384(13) -0.0004(11) 0.0144(11) -0.0003(11)
C100 0.0517(17) 0.0457(17) 0.068(2) 0.0036(14) 0.0293(15) -0.0074(13)

loop_
_atom_type_symbol
_atom_type_description
_atom_type_scat_dispersion_real
_atom_type_scat_dispersion_imag
_atom_type_scat_source
C C 0.0033 0.0016 'International Tables Vol C Tables 4.2.6.8 and 6.1.1.4'
H H 0.0000 0.0000 'International Tables Vol C Tables 4.2.6.8 and 6.1.1.4'
N N 0.0061 0.0033 'International Tables Vol C Tables 4.2.6.8 and 6.1.1.4'
O O 0.0106 0.0060 'International Tables Vol C Tables 4.2.6.8 and 6.1.1.4'
P P 0.1023 0.0942 'International Tables Vol C Tables 4.2.6.8 and 6.1.1.4'
Ru Ru -1.2594 0.8363 'International Tables Vol C Tables 4.2.6.8 and 6.1.1.4'

loop_
_geom_angle_atom_site_label_1
_geom_angle_atom_site_label_2
_geom_angle_atom_site_label_3
_geom_angle
C01 Ru1 O02 97.34(10)
C01 Ru1 N01 176.16(10)
O02 Ru1 N01 86.45(7)
C01 Ru1 P02 95.52(8)
O02 Ru1 P02 99.73(5)
N01 Ru1 P02 83.16(5)
C01 Ru1 P01 95.75(8)
O02 Ru1 P01 98.37(5)
N01 Ru1 P01 84.30(5)
P02 Ru1 P01 157.24(2)
C01 Ru1 H1 92.2
O02 Ru1 H1 169.3
N01 Ru1 H1 84.1
P02 Ru1 H1 83.9
P01 Ru1 H1 75.9
C16 P02 C17 103.88(11)
C16 P02 C21 103.83(12)
C17 P02 C21 109.71(12)
C16 P02 Ru1 102.39(8)
C17 P02 Ru1 119.04(8)
C21 P02 Ru1 115.71(8)
C06 P01 C11 105.49(14)
C06 P01 C07 102.46(12)
C11 P01 C07 108.31(12)
C06 P01 Ru1 100.83(8)
C11 P01 Ru1 114.21(8)
C07 P01 Ru1 123.02(9)
C02 O02 Ru1 134.21(16)
C04 N01 C15 108.62(19)
C04 N01 C05 108.6(2)
C15 N01 C05 106.03(18)
C04 N01 Ru1 112.67(14)
C15 N01 Ru1 109.39(13)
C05 N01 Ru1 111.26(14)
O02 C02 O03 124.8(2)
O02 C02 C03 116.3(2)
O03 C02 C03 118.9(2)
C18 C17 C20 110.0(3)
C18 C17 C19 106.6(3)
C20 C17 C19 107.9(3)
C18 C17 P02 116.7(2)
C20 C17 P02 108.37(19)
C19 C17 P02 106.99(18)
C08 C07 C09 108.8(3)
C08 C07 C10 107.2(3)
C09 C07 C10 108.4(2)
C08 C07 P01 106.94(18)
C09 C07 P01 115.6(2)
C10 C07 P01 109.57(19)
C24 C21 C22 106.0(4)
C24 C21 C23 109.7(4)
C22 C21 C23 106.7(3)
C24 C21 P02 114.4(2)
C22 C21 P02 110.32(18)
C23 C21 P02 109.4(2)
N01 C04 H04A 109.5
N01 C04 H04B 109.5
H04A C04 H04B 109.5
N01 C04 H04C 109.5
H04A C04 H04C 109.5
H04B C04 H04C 109.5
N01 C05 C06 113.2(2)
N01 C05 H05A 108.9
C06 C05 H05A 108.9
N01 C05 H05B 108.9
C06 C05 H05B 108.9
H05A C05 H05B 107.8
O01 C01 Ru1 177.8(3)
C13 C11 C12 110.3(2)
C13 C11 C14 107.5(3)
C12 C11 C14 106.0(2)
C13 C11 P01 109.2(2)
C12 C11 P01 114.04(18)
C14 C11 P01 109.5(2)
N01 C15 C16 113.19(19)
N01 C15 H15A 108.9
C16 C15 H15A 108.9
N01 C15 H15B 108.9
C16 C15 H15B 108.9
H15A C15 H15B 107.8
C15 C16 P02 110.09(16)
C15 C16 H16A 109.6
P02 C16 H16A 109.6
C15 C16 H16B 109.6
P02 C16 H16B 109.6
H16A C16 H16B 108.2
C11 C13 H13A 109.5
C11 C13 H13B 109.5
H13A C13 H13B 109.5
C11 C13 H13C 109.5
H13A C13 H13C 109.5
H13B C13 H13C 109.5
C17 C19 H19A 109.5
C17 C19 H19B 109.5
H19A C19 H19B 109.5
C17 C19 H19C 109.5
H19A C19 H19C 109.5
H19B C19 H19C 109.5
C05 C06 P01 111.26(17)
C05 C06 H06A 109.4
P01 C06 H06A 109.4
C05 C06 H06B 109.4
P01 C06 H06B 109.4
H06A C06 H06B 108.0
C21 C22 H22A 109.5
C21 C22 H22B 109.5
H22A C22 H22B 109.5
C21 C22 H22C 109.5
H22A C22 H22C 109.5
H22B C22 H22C 109.5
C11 C12 H12A 109.5
C11 C12 H12B 109.5
H12A C12 H12B 109.5
C11 C12 H12C 109.5
H12A C12 H12C 109.5
H12B C12 H12C 109.5
C07 C08 H08A 109.5
C07 C08 H08B 109.5
H08A C08 H08B 109.5
C07 C08 H08C 109.5
H08A C08 H08C 109.5
H08B C08 H08C 109.5
C02 C03 H03A 109.5
C02 C03 H03B 109.5
H03A C03 H03B 109.5
C02 C03 H03C 109.5
H03A C03 H03C 109.5
H03B C03 H03C 109.5
C07 C09 H09A 109.5
C07 C09 H09B 109.5
H09A C09 H09B 109.5
C07 C09 H09C 109.5
H09A C09 H09C 109.5
H09B C09 H09C 109.5
C11 C14 H14A 109.5
C11 C14 H14B 109.5
H14A C14 H14B 109.5
C11 C14 H14C 109.5
H14A C14 H14C 109.5
H14B C14 H14C 109.5
C07 C10 H10A 109.5
C07 C10 H10B 109.5
H10A C10 H10B 109.5
C07 C10 H10C 109.5
H10A C10 H10C 109.5
H10B C10 H10C 109.5
C17 C20 H20A 109.5
C17 C20 H20B 109.5
H20A C20 H20B 109.5
C17 C20 H20C 109.5
H20A C20 H20C 109.5
H20B C20 H20C 109.5
C17 C18 H18A 109.5
C17 C18 H18B 109.5
H18A C18 H18B 109.5
C17 C18 H18C 109.5
H18A C18 H18C 109.5
H18B C18 H18C 109.5
C21 C24 H24A 109.5
C21 C24 H24B 109.5
H24A C24 H24B 109.5
C21 C24 H24C 109.5
H24A C24 H24C 109.5
H24B C24 H24C 109.5
C21 C23 H23A 109.5
C21 C23 H23B 109.5
H23A C23 H23B 109.5
C21 C23 H23C 109.5
H23A C23 H23C 109.5
H23B C23 H23C 109.5
C101 O201 H201 109.5
O200 C101 O201 121.1(2)
O200 C101 C100 122.3(3)
O201 C101 C100 116.6(2)
C101 C100 H10D 109.5
C101 C100 H10E 109.5
H10D C100 H10E 109.5
C101 C100 H10F 109.5
H10D C100 H10F 109.5
H10E C100 H10F 109.5

loop_
_geom_bond_atom_site_label_1
_geom_bond_atom_site_label_2
_geom_bond_distance
Ru1 C01 1.820(3)
Ru1 O02 2.2191(17)
Ru1 N01 2.2474(18)
Ru1 P02 2.3464(6)
Ru1 P01 2.3488(6)
Ru1 H1 1.5747
P02 C16 1.848(2)
P02 C17 1.888(3)
P02 C21 1.907(3)
P01 C06 1.838(3)
P01 C11 1.890(3)
P01 C07 1.891(2)
O03 C02 1.255(3)
O02 C02 1.254(3)
O01 C01 1.163(3)
N01 C04 1.486(3)
N01 C15 1.496(3)
N01 C05 1.497(3)
C02 C03 1.514(4)
C17 C18 1.520(4)
C17 C20 1.526(4)
C17 C19 1.528(4)
C07 C08 1.510(4)
C07 C09 1.526(4)
C07 C10 1.540(4)
C21 C24 1.506(4)
C21 C22 1.506(4)
C21 C23 1.513(4)
C04 H04A 0.9600
C04 H04B 0.9600
C04 H04C 0.9600
C05 C06 1.522(4)
C05 H05A 0.9700
C05 H05B 0.9700
C11 C13 1.528(4)
C11 C12 1.539(3)
C11 C14 1.540(4)
C15 C16 1.513(3)
C15 H15A 0.9700
C15 H15B 0.9700
C16 H16A 0.9700
C16 H16B 0.9700
C13 H13A 0.9600
C13 H13B 0.9600
C13 H13C 0.9600
C19 H19A 0.9600
C19 H19B 0.9600
C19 H19C 0.9600
C06 H06A 0.9700
C06 H06B 0.9700
C22 H22A 0.9600
C22 H22B 0.9600
C22 H22C 0.9600
C12 H12A 0.9600
C12 H12B 0.9600
C12 H12C 0.9600
C08 H08A 0.9600
C08 H08B 0.9600
C08 H08C 0.9600
C03 H03A 0.9600
C03 H03B 0.9600
C03 H03C 0.9600
C09 H09A 0.9600
C09 H09B 0.9600
C09 H09C 0.9600
C14 H14A 0.9600
C14 H14B 0.9600
C14 H14C 0.9600
C10 H10A 0.9600
C10 H10B 0.9600
C10 H10C 0.9600
C20 H20A 0.9600
C20 H20B 0.9600
C20 H20C 0.9600
C18 H18A 0.9600
C18 H18B 0.9600
C18 H18C 0.9600
C24 H24A 0.9600
C24 H24B 0.9600
C24 H24C 0.9600
C23 H23A 0.9600
C23 H23B 0.9600
C23 H23C 0.9600
O201 C101 1.314(3)
O201 H201 0.8200
O200 C101 1.207(3)
C101 C100 1.498(4)
C100 H10D 0.9600
C100 H10E 0.9600
C100 H10F 0.9600

loop_
_geom_torsion_atom_site_label_1
_geom_torsion_atom_site_label_2
_geom_torsion_atom_site_label_3
_geom_torsion_atom_site_label_4
_geom_torsion
Ru1 O02 C02 O03 -3.0(4)
Ru1 O02 C02 C03 176.58(19)
C16 P02 C17 C18 62.8(3)
C21 P02 C17 C18 -47.7(3)
Ru1 P02 C17 C18 175.8(2)
C16 P02 C17 C20 -172.4(2)
C21 P02 C17 C20 77.1(2)
Ru1 P02 C17 C20 -59.5(2)
C16 P02 C17 C19 -56.4(2)
C21 P02 C17 C19 -166.9(2)
Ru1 P02 C17 C19 56.6(2)
C06 P01 C07 C08 79.4(2)
C11 P01 C07 C08 -169.5(2)
Ru1 P01 C07 C08 -32.6(3)
C06 P01 C07 C09 -42.0(3)
C11 P01 C07 C09 69.2(3)
Ru1 P01 C07 C09 -153.89(19)
C06 P01 C07 C10 -164.7(2)
C11 P01 C07 C10 -53.6(2)
Ru1 P01 C07 C10 83.3(2)
C04 N01 C05 C06 81.8(3)
C15 N01 C05 C06 -161.6(2)
Ru1 N01 C05 C06 -42.8(3)
C06 P01 C11 C13 -165.9(2)
C07 P01 C11 C13 85.0(2)
Ru1 P01 C11 C13 -56.1(2)
C06 P01 C11 C12 70.2(2)
C07 P01 C11 C12 -38.9(3)
Ru1 P01 C11 C12 179.97(19)
C06 P01 C11 C14 -48.4(2)
C07 P01 C11 C14 -157.5(2)
Ru1 P01 C11 C14 61.4(2)
C04 N01 C15 C16 -72.2(2)
C05 N01 C15 C16 171.2(2)
Ru1 N01 C15 C16 51.1(2)
N01 C15 C16 P02 -49.5(2)
C17 P02 C16 C15 147.51(18)
C21 P02 C16 C15 -97.74(18)
Ru1 P02 C16 C15 23.02(18)
N01 C05 C06 P01 50.2(3)
C11 P01 C06 C05 88.2(2)
C07 P01 C06 C05 -158.5(2)
Ru1 P01 C06 C05 -30.9(2)
